data_1554946
loop_
_publ_author_name
'Su, Han'
'Bao, Ming'
'Pei, Chao'
'Hu, Wenhao'
'Qiu, Lihua'
'Xu, Xinfang'

_publ_section_title
;
 Gold-catalyzed dual annulation of azide-tethered alkynes with nitriles:
 expeditious synthesis of oxazolo[4,5-c]quinolines
;
_journal_issue 14
_journal_name_full 'Organic Chemistry Frontiers'
_journal_page_first 2404
_journal_paper_doi 10.1039/C9QO00568D
_journal_volume 6
_journal_year 2019
_chemical_formula_moiety 'C14 H12 N2 O'
_chemical_formula_sum 'C14 H12 N2 O'
_chemical_formula_weight 224.26
_space_group_crystal_system triclinic
_space_group_IT_number 2
_space_group_name_Hall '-P 1'
_space_group_name_H-M_alt 'P -1'
_atom_sites_solution_hydrogens geom
_atom_sites_solution_primary direct
_audit_creation_date 2019-01-04
_audit_creation_method
;
Olex2 1.2-alpha
(compiled 2018.07.26 svn.r3523 for OlexSys, GUI svn.r5532)
;
_audit_update_record
;
2019-01-03 deposited with the CCDC.	2019-05-20 downloaded from the CCDC.
;
_cell_angle_alpha 85.065(8)
_cell_angle_beta 81.059(8)
_cell_angle_gamma 68.355(8)
_cell_formula_units_Z 2
_cell_length_a 7.2536(6)
_cell_length_b 9.2341(9)
_cell_length_c 9.3515(10)
_cell_measurement_reflns_used 2866
_cell_measurement_temperature 295.25(10)
_cell_measurement_theta_max 26.7120
_cell_measurement_theta_min 4.4580
_cell_volume 574.85(10)
_computing_cell_refinement
'CrysAlisPro, Agilent Technologies, Version 1.171.36.32 (release 02-08-2013 CrysAlis171 .NET) (compiled Aug 2 2013,16:46:58)'
_computing_data_collection
'CrysAlisPro, Agilent Technologies, Version 1.171.36.32 (release 02-08-2013 CrysAlis171 .NET) (compiled Aug 2 2013,16:46:58)'
_computing_data_reduction
'CrysAlisPro, Agilent Technologies, Version 1.171.36.32 (release 02-08-2013 CrysAlis171 .NET) (compiled Aug 2 2013,16:46:58)'
_computing_molecular_graphics 'Olex2 (Dolomanov et al., 2009)'
_computing_publication_material 'Olex2 (Dolomanov et al., 2009)'
_computing_structure_refinement 'ShelXL (Sheldrick, 2015)'
_computing_structure_solution 'ShelXS (Sheldrick, 2008)'
_diffrn_ambient_temperature 293(2)
_diffrn_detector_area_resol_mean 10.4471
_diffrn_measured_fraction_theta_full 0.999
_diffrn_measured_fraction_theta_max 0.897
_diffrn_measurement_device_type 'Xcalibur, Atlas, Gemini'
_diffrn_measurement_method '\w scans'
_diffrn_orient_matrix_UB_11 -0.1019201000
_diffrn_orient_matrix_UB_12 0.0211476000
_diffrn_orient_matrix_UB_13 -0.0093868000
_diffrn_orient_matrix_UB_21 0.0242147000
_diffrn_orient_matrix_UB_22 0.0139071000
_diffrn_orient_matrix_UB_23 -0.0750807000
_diffrn_orient_matrix_UB_31 0.0171709000
_diffrn_orient_matrix_UB_32 -0.0787107000
_diffrn_orient_matrix_UB_33 -0.0132653000
_diffrn_radiation_monochromator graphite
_diffrn_radiation_type MoK\a
_diffrn_radiation_wavelength 0.71073
_diffrn_reflns_av_R_equivalents 0.0277
_diffrn_reflns_av_unetI/netI 0.0235
_diffrn_reflns_Laue_measured_fraction_full 0.999
_diffrn_reflns_Laue_measured_fraction_max 0.897
_diffrn_reflns_limit_h_max 9
_diffrn_reflns_limit_h_min -10
_diffrn_reflns_limit_k_max 12
_diffrn_reflns_limit_k_min -12
_diffrn_reflns_limit_l_max 13
_diffrn_reflns_limit_l_min -13
_diffrn_reflns_number 11188
_diffrn_reflns_point_group_measured_fraction_full 0.999
_diffrn_reflns_point_group_measured_fraction_max 0.897
_diffrn_reflns_theta_full 25.242
_diffrn_reflns_theta_max 30.351
_diffrn_reflns_theta_min 3.049
_diffrn_source 'Enhance (Mo) X-ray Source'
_exptl_absorpt_coefficient_mu 0.084
_exptl_absorpt_correction_T_max 1.00000
_exptl_absorpt_correction_T_min 0.86883
_exptl_absorpt_correction_type multi-scan
_exptl_absorpt_process_details
'CrysAlisPro, Agilent Technologies, Version 1.171.36.32 (release 02-08-2013 CrysAlis171 .NET) (compiled Aug 2 2013,16:46:58) Empirical absorption correction using spherical harmonics, implemented in SCALE3 ABSPACK scaling algorithm.'
_exptl_crystal_colour 'clear light colourless'
_exptl_crystal_colour_lustre clear
_exptl_crystal_colour_modifier light
_exptl_crystal_colour_primary colourless
_exptl_crystal_density_diffrn 1.296
_exptl_crystal_description block
_exptl_crystal_F_000 236
_exptl_crystal_size_max 0.2
_exptl_crystal_size_mid 0.15
_exptl_crystal_size_min 0.1
_refine_diff_density_max 0.110
_refine_diff_density_min -0.185
_refine_diff_density_rms 0.042
_refine_ls_extinction_method none
_refine_ls_goodness_of_fit_ref 1.016
_refine_ls_hydrogen_treatment constr
_refine_ls_matrix_type full
_refine_ls_number_parameters 155
_refine_ls_number_reflns 3111
_refine_ls_number_restraints 0
_refine_ls_restrained_S_all 1.016
_refine_ls_R_factor_all 0.0923
_refine_ls_R_factor_gt 0.0533
_refine_ls_shift/su_max 0.000
_refine_ls_shift/su_mean 0.000
_refine_ls_structure_factor_coef Fsqd
_refine_ls_weighting_details 'w=1/[\s^2^(Fo^2^)+(0.0757P)^2^+0.0485P] where P=(Fo^2^+2Fc^2^)/3'
_refine_ls_weighting_scheme calc
_refine_ls_wR_factor_gt 0.1358
_refine_ls_wR_factor_ref 0.1669
_reflns_Friedel_coverage 0.000
_reflns_number_gt 1816
_reflns_number_total 3111
_reflns_threshold_expression 'I > 2\s(I)'
_cod_data_source_file c9qo00568d2.cif
_cod_data_source_block g190102b
_cod_database_code 1554946
_shelx_shelxl_version_number 2014/7
_chemical_oxdiff_formula 'C H O N'
_shelx_space_group_comment
;
The symmetry employed for this shelxl refinement is uniquely defined
by the following loop, which should always be used as a source of
symmetry information in preference to the above space-group names.
They are only intended as comments.
;
_shelx_estimated_absorpt_t_max 0.992
_shelx_estimated_absorpt_t_min 0.983
_reflns_odcompleteness_completeness 99.92
_reflns_odcompleteness_iscentric 1
_reflns_odcompleteness_theta 27.42
_olex2_refinement_description
;
1. Fixed Uiso
 At 1.2 times of:
  All C(H) groups, All C(H,H) groups
 At 1.5 times of:
  All C(H,H,H) groups
2.a Ternary CH refined with riding coordinates:
 C12(H12)
2.b Secondary CH2 refined with riding coordinates:
 C13(H13A,H13B), C14(H14A,H14B)
2.c Aromatic/amide H refined with riding coordinates:
 C3(H3), C4(H4), C5(H5), C6(H6)
2.d Idealised Me refined as rotating group:
 C11(H11A,H11B,H11C)
;
_olex2_submission_special_instructions 'No special instructions were received'

loop_
_space_group_symop_operation_xyz
'x, y, z'
'-x, -y, -z'

loop_
_atom_site_label
_atom_site_type_symbol
_atom_site_fract_x
_atom_site_fract_y
_atom_site_fract_z
_atom_site_U_iso_or_equiv
_atom_site_adp_type
_atom_site_occupancy
_atom_site_site_symmetry_order
_atom_site_calc_flag
_atom_site_refinement_flags_posn
O1 O 0.17502(15) 1.23770(11) 0.48013(12) 0.0715(3) Uani 1 1 d .
N1 N 0.32413(19) 1.17202(14) 0.25299(15) 0.0698(4) Uani 1 1 d .
N2 N 0.39323(19) 0.77138(14) 0.39918(13) 0.0670(4) Uani 1 1 d .
C1 C 0.2378(2) 1.07869(16) 0.47365(18) 0.0614(4) Uani 1 1 d .
C2 C 0.2162(2) 0.97081(17) 0.58287(16) 0.0612(4) Uani 1 1 d .
C3 C 0.1218(3) 1.0027(2) 0.72564(19) 0.0759(5) Uani 1 1 d .
H3 H 0.0668 1.1049 0.7562 0.091 Uiso 1 1 calc R
C4 C 0.1111(3) 0.8840(2) 0.81918(19) 0.0853(5) Uani 1 1 d .
H4 H 0.0475 0.9061 0.9134 0.102 Uiso 1 1 calc R
C5 C 0.1932(3) 0.7307(2) 0.77640(18) 0.0784(5) Uani 1 1 d .
H5 H 0.1850 0.6511 0.8421 0.094 Uiso 1 1 calc R
C6 C 0.2859(2) 0.69582(18) 0.63896(17) 0.0681(4) Uani 1 1 d .
H6 H 0.3407 0.5924 0.6117 0.082 Uiso 1 1 calc R
C7 C 0.2998(2) 0.81443(17) 0.53741(16) 0.0599(4) Uani 1 1 d .
C8 C 0.4077(2) 0.87938(17) 0.30043(17) 0.0668(4) Uani 1 1 d .
C9 C 0.3287(2) 1.03839(16) 0.33697(17) 0.0626(4) Uani 1 1 d .
C10 C 0.2336(2) 1.28306(18) 0.3418(2) 0.0720(4) Uani 1 1 d .
C11 C 0.1833(3) 1.45276(18) 0.3139(2) 0.0924(6) Uani 1 1 d .
H11A H 0.0425 1.5063 0.3417 0.139 Uiso 1 1 calc GR
H11B H 0.2173 1.4726 0.2127 0.139 Uiso 1 1 calc GR
H11C H 0.2574 1.4893 0.3693 0.139 Uiso 1 1 calc GR
C12 C 0.5051(3) 0.83443(19) 0.15254(18) 0.0826(5) Uani 1 1 d .
H12 H 0.4955 0.9214 0.0825 0.099 Uiso 1 1 calc R
C13 C 0.6913(3) 0.6967(2) 0.1289(2) 0.0935(6) Uani 1 1 d .
H13A H 0.7924 0.7028 0.0500 0.112 Uiso 1 1 calc R
H13B H 0.7434 0.6365 0.2136 0.112 Uiso 1 1 calc R
C14 C 0.5088(3) 0.6903(2) 0.0920(2) 0.0968(6) Uani 1 1 d .
H14A H 0.4467 0.6264 0.1536 0.116 Uiso 1 1 calc R
H14B H 0.4957 0.6927 -0.0100 0.116 Uiso 1 1 calc R

loop_
_atom_site_aniso_label
_atom_site_aniso_U_11
_atom_site_aniso_U_22
_atom_site_aniso_U_33
_atom_site_aniso_U_23
_atom_site_aniso_U_13
_atom_site_aniso_U_12
O1 0.0722(7) 0.0575(6) 0.0860(8) -0.0002(5) -0.0132(5) -0.0241(5)
N1 0.0696(8) 0.0561(7) 0.0833(9) 0.0111(6) -0.0138(7) -0.0237(6)
N2 0.0794(8) 0.0590(7) 0.0628(8) 0.0069(6) -0.0103(6) -0.0270(6)
C1 0.0553(8) 0.0540(8) 0.0784(10) 0.0002(7) -0.0176(7) -0.0206(6)
C2 0.0588(8) 0.0641(8) 0.0674(9) 0.0016(7) -0.0170(7) -0.0274(7)
C3 0.0843(11) 0.0733(10) 0.0735(11) -0.0099(8) -0.0093(8) -0.0311(8)
C4 0.1071(13) 0.0881(12) 0.0651(10) -0.0067(9) -0.0015(9) -0.0433(10)
C5 0.0973(12) 0.0805(11) 0.0658(10) 0.0059(8) -0.0117(9) -0.0433(9)
C6 0.0810(10) 0.0649(9) 0.0643(9) 0.0055(7) -0.0137(8) -0.0331(7)
C7 0.0620(8) 0.0603(8) 0.0625(9) 0.0035(6) -0.0160(7) -0.0260(6)
C8 0.0725(9) 0.0580(8) 0.0681(10) 0.0087(7) -0.0117(7) -0.0230(7)
C9 0.0612(8) 0.0560(8) 0.0725(10) 0.0082(7) -0.0155(7) -0.0228(6)
C10 0.0669(9) 0.0607(9) 0.0910(12) 0.0087(8) -0.0188(8) -0.0250(7)
C11 0.0991(13) 0.0595(10) 0.1142(15) 0.0093(9) -0.0125(11) -0.0271(9)
C12 0.1098(13) 0.0594(9) 0.0667(10) 0.0112(7) 0.0003(9) -0.0243(9)
C13 0.0954(13) 0.0865(12) 0.0864(13) -0.0073(10) 0.0030(10) -0.0238(10)
C14 0.1300(17) 0.1068(15) 0.0685(11) -0.0079(10) -0.0041(11) -0.0626(13)

loop_
_atom_type_symbol
_atom_type_description
_atom_type_scat_dispersion_real
_atom_type_scat_dispersion_imag
_atom_type_scat_source
C C 0.0033 0.0016 'International Tables Vol C Tables 4.2.6.8 and 6.1.1.4'
H H 0.0000 0.0000 'International Tables Vol C Tables 4.2.6.8 and 6.1.1.4'
N N 0.0061 0.0033 'International Tables Vol C Tables 4.2.6.8 and 6.1.1.4'
O O 0.0106 0.0060 'International Tables Vol C Tables 4.2.6.8 and 6.1.1.4'

loop_
_geom_angle_atom_site_label_1
_geom_angle_atom_site_label_2
_geom_angle_atom_site_label_3
_geom_angle
C1 O1 C10 103.39(12)
C10 N1 C9 103.45(14)
C8 N2 C7 119.73(13)
O1 C1 C2 128.67(14)
C9 C1 O1 107.86(13)
C9 C1 C2 123.46(13)
C1 C2 C3 127.06(14)
C1 C2 C7 113.37(14)
C3 C2 C7 119.57(14)
C4 C3 C2 119.95(16)
C3 C4 C5 121.05(16)
C6 C5 C4 120.46(16)
C5 C6 C7 120.79(15)
N2 C7 C2 123.93(14)
N2 C7 C6 117.90(13)
C6 C7 C2 118.17(14)
N2 C8 C9 119.97(15)
N2 C8 C12 119.99(14)
C9 C8 C12 120.05(14)
N1 C9 C8 130.65(15)
C1 C9 N1 109.80(13)
C1 C9 C8 119.55(14)
O1 C10 C11 116.20(15)
N1 C10 O1 115.50(14)
N1 C10 C11 128.30(17)
C8 C12 C13 120.27(15)
C8 C12 C14 120.80(15)
C13 C12 C14 58.35(12)
C14 C13 C12 60.95(13)
C13 C14 C12 60.70(13)

loop_
_geom_bond_atom_site_label_1
_geom_bond_atom_site_label_2
_geom_bond_distance
O1 C1 1.3713(16)
O1 C10 1.377(2)
N1 C9 1.3970(19)
N1 C10 1.286(2)
N2 C7 1.380(2)
N2 C8 1.3217(19)
C1 C2 1.397(2)
C1 C9 1.358(2)
C2 C3 1.404(2)
C2 C7 1.419(2)
C3 C4 1.360(2)
C4 C5 1.386(2)
C5 C6 1.360(2)
C6 C7 1.409(2)
C8 C9 1.416(2)
C8 C12 1.471(2)
C10 C11 1.481(2)
C12 C13 1.476(2)
C12 C14 1.480(2)
C13 C14 1.441(3)
